data_7115486
loop_
_publ_author_name
'Pierre Regenass'
'Jean-Francois Margathe'
'Andre Mann'
'Jean Suffert'
'Marcel Hibert'
'Nicolas Girard'
'Dominique Bonnet'

_publ_section_title
;
 Diastereoselective synthesis of novel aza-diketopiperazines via a domino
 cyclohydrocarbonylation/addition process
;
_journal_name_full Chem.Commun.
_journal_page_first 9657
_journal_paper_doi 10.1039/C4cc03660C
_journal_volume 50
_journal_year 2014
_chemical_absolute_configuration rm
_chemical_formula_moiety 'C15 H18 N6 O2'
_chemical_formula_sum 'C15 H18 N6 O2'
_chemical_formula_weight 314.35
_chemical_name_systematic
;
 ?
;
_space_group_IT_number 4
_symmetry_cell_setting monoclinic
_symmetry_space_group_name_Hall 'P 2yb'
_symmetry_space_group_name_H-M 'P 1 21 1'
_atom_sites_solution_hydrogens geom
_atom_sites_solution_primary direct
_atom_sites_solution_secondary difmap
_audit_creation_method SHELXL-97
_cell_angle_alpha 90.00
_cell_angle_beta 97.8230(10)
_cell_angle_gamma 90.00
_cell_formula_units_Z 4
_cell_length_a 7.9768(4)
_cell_length_b 24.4818(12)
_cell_length_c 8.0015(4)
_cell_measurement_reflns_used 3841
_cell_measurement_temperature 173(2)
_cell_measurement_theta_max 27.42
_cell_measurement_theta_min 2.70
_cell_volume 1548.04(13)
_computing_cell_refinement 'Bruker SAINT'
_computing_data_collection 'Bruker APEX2'
_computing_data_reduction 'Bruker SAINT'
_computing_molecular_graphics 'Bruker SHELXTL'
_computing_publication_material 'Bruker SHELXTL'
_computing_structure_refinement 'SHELXL-97 (Sheldrick, 2008)'
_computing_structure_solution 'SHELXL-97 (Sheldrick, 2008)'
_diffrn_ambient_temperature 173(2)
_diffrn_measured_fraction_theta_full 0.999
_diffrn_measured_fraction_theta_max 0.999
_diffrn_measurement_device_type 'Bruker APEX-II CCD'
_diffrn_measurement_method '\f and \w scans'
_diffrn_radiation_monochromator triumph
_diffrn_radiation_source 'sealed tube'
_diffrn_radiation_type MoK\a
_diffrn_radiation_wavelength 0.71073
_diffrn_reflns_av_R_equivalents 0.0238
_diffrn_reflns_av_sigmaI/netI 0.0271
_diffrn_reflns_limit_h_max 10
_diffrn_reflns_limit_h_min -10
_diffrn_reflns_limit_k_max 30
_diffrn_reflns_limit_k_min -32
_diffrn_reflns_limit_l_max 10
_diffrn_reflns_limit_l_min -9
_diffrn_reflns_number 11455
_diffrn_reflns_theta_full 28.00
_diffrn_reflns_theta_max 28.00
_diffrn_reflns_theta_min 1.66
_exptl_absorpt_coefficient_mu 0.095
_exptl_absorpt_correction_T_max 0.9813
_exptl_absorpt_correction_T_min 0.9722
_exptl_absorpt_correction_type multi-scan
_exptl_absorpt_process_details sadabs
_exptl_crystal_colour colourless
_exptl_crystal_density_diffrn 1.349
_exptl_crystal_density_method 'not measured'
_exptl_crystal_description block
_exptl_crystal_F_000 664
_exptl_crystal_size_max 0.30
_exptl_crystal_size_mid 0.22
_exptl_crystal_size_min 0.20
_refine_diff_density_max 0.748
_refine_diff_density_min -0.718
_refine_diff_density_rms 0.041
_refine_ls_abs_structure_details 'Flack H D (1983), Acta Cryst. A39, 876-881'
_refine_ls_abs_structure_Flack -10(10)
_refine_ls_extinction_method none
_refine_ls_goodness_of_fit_ref 1.044
_refine_ls_hydrogen_treatment constr
_refine_ls_matrix_type full
_refine_ls_number_parameters 411
_refine_ls_number_reflns 3825
_refine_ls_number_restraints 1
_refine_ls_restrained_S_all 1.044
_refine_ls_R_factor_all 0.0518
_refine_ls_R_factor_gt 0.0425
_refine_ls_shift/su_max 0.000
_refine_ls_shift/su_mean 0.000
_refine_ls_structure_factor_coef Fsqd
_refine_ls_weighting_details 'calc w=1/[\s^2^(Fo^2^)+(0.0468P)^2^+0.5604P] where P=(Fo^2^+2Fc^2^)/3'
_refine_ls_weighting_scheme calc
_refine_ls_wR_factor_gt 0.0982
_refine_ls_wR_factor_ref 0.1030
_reflns_number_gt 3359
_reflns_number_total 3825
_reflns_threshold_expression I>2\s(I)
_cod_data_source_file c4cc03660c3.cif
_cod_data_source_block mhpr130813
_cod_original_sg_symbol_H-M 'P 21'
_cod_database_code 7115486

loop_
_symmetry_equiv_pos_as_xyz
'x, y, z'
'-x, y+1/2, -z'

loop_
_atom_site_label
_atom_site_type_symbol
_atom_site_fract_x
_atom_site_fract_y
_atom_site_fract_z
_atom_site_U_iso_or_equiv
_atom_site_adp_type
_atom_site_occupancy
_atom_site_symmetry_multiplicity
_atom_site_calc_flag
_atom_site_refinement_flags
C1 C 0.7011(3) 0.37614(11) 0.0713(3) 0.0256(5) Uani 1 1 d .
C2 C 0.6223(4) 0.35821(16) -0.0839(4) 0.0411(7) Uani 1 1 d .
H2 H 0.6855 0.3392 -0.1577 0.049 Uiso 1 1 calc R
C3 C 0.4519(5) 0.36799(19) -0.1315(5) 0.0549(10) Uani 1 1 d .
H3 H 0.3985 0.3550 -0.2374 0.066 Uiso 1 1 calc R
C4 C 0.3584(4) 0.39629(15) -0.0277(5) 0.0464(9) Uani 1 1 d .
H4 H 0.2413 0.4028 -0.0613 0.056 Uiso 1 1 calc R
C5 C 0.4366(4) 0.41494(14) 0.1252(5) 0.0401(7) Uani 1 1 d .
H5 H 0.3739 0.4352 0.1967 0.048 Uiso 1 1 calc R
C6 C 0.6070(4) 0.40427(12) 0.1758(4) 0.0323(6) Uani 1 1 d .
H6 H 0.6592 0.4164 0.2831 0.039 Uiso 1 1 calc R
C7 C 0.8854(3) 0.36139(12) 0.1242(3) 0.0278(6) Uani 1 1 d .
H7A H 0.8944 0.3214 0.1416 0.033 Uiso 1 1 calc R
H7B H 0.9507 0.3710 0.0317 0.033 Uiso 1 1 calc R
C8 C 1.0195(3) 0.44061(11) 0.2648(3) 0.0232(5) Uani 1 1 d .
C9 C 1.0239(3) 0.38621(11) 0.5828(3) 0.0234(5) Uani 1 1 d .
C10 C 1.0323(3) 0.35514(11) 0.4210(3) 0.0251(5) Uani 1 1 d .
H10 H 0.9589 0.3221 0.4229 0.030 Uiso 1 1 calc R
C11 C 1.2120(4) 0.33533(14) 0.4069(4) 0.0353(7) Uani 1 1 d .
H11A H 1.2135 0.3172 0.2979 0.053 Uiso 1 1 calc R
H11B H 1.2482 0.3095 0.4982 0.053 Uiso 1 1 calc R
H11C H 1.2893 0.3666 0.4157 0.053 Uiso 1 1 calc R
C12 C 1.2019(4) 0.50894(12) 0.4324(4) 0.0306(6) Uani 1 1 d .
H12A H 1.2024 0.5270 0.3219 0.037 Uiso 1 1 calc R
H12B H 1.3151 0.4927 0.4664 0.037 Uiso 1 1 calc R
C13 C 1.1657(4) 0.55091(13) 0.5628(4) 0.0400(7) Uani 1 1 d .
H13A H 1.2587 0.5780 0.5796 0.048 Uiso 1 1 calc R
H13B H 1.0595 0.5706 0.5220 0.048 Uiso 1 1 calc R
C14 C 1.1492(4) 0.52291(13) 0.7293(4) 0.0379(7) Uani 1 1 d .
H14A H 1.1190 0.5503 0.8113 0.045 Uiso 1 1 calc R
H14B H 1.2591 0.5064 0.7756 0.045 Uiso 1 1 calc R
C15 C 1.0142(4) 0.47876(12) 0.7047(4) 0.0283(6) Uani 1 1 d .
H15 H 1.0130 0.4582 0.8126 0.034 Uiso 1 1 calc R
C16 C -0.1983(3) 0.22355(12) 0.4856(4) 0.0280(6) Uani 1 1 d .
C17 C -0.1153(4) 0.19300(13) 0.3776(4) 0.0371(7) Uani 1 1 d .
H17 H -0.0162 0.1732 0.4202 0.045 Uiso 1 1 calc R
C18 C -0.1764(6) 0.19114(16) 0.2057(4) 0.0528(10) Uani 1 1 d .
H18 H -0.1212 0.1690 0.1323 0.063 Uiso 1 1 calc R
C19 C -0.3174(5) 0.22149(19) 0.1420(5) 0.0560(11) Uani 1 1 d .
H19 H -0.3589 0.2203 0.0250 0.067 Uiso 1 1 calc R
C20 C -0.3970(4) 0.25340(19) 0.2488(5) 0.0543(10) Uani 1 1 d .
H20 H -0.4918 0.2750 0.2047 0.065 Uiso 1 1 calc R
C21 C -0.3404(4) 0.25426(16) 0.4186(4) 0.0423(8) Uani 1 1 d .
H21 H -0.3979 0.2758 0.4915 0.051 Uiso 1 1 calc R
C22 C -0.1451(3) 0.22597(13) 0.6734(4) 0.0289(6) Uani 1 1 d .
H22A H -0.1348 0.2648 0.7082 0.035 Uiso 1 1 calc R
H22B H -0.2354 0.2094 0.7304 0.035 Uiso 1 1 calc R
C23 C 0.0105(3) 0.14608(11) 0.7904(3) 0.0233(5) Uani 1 1 d .
C24 C 0.3205(3) 0.20320(11) 0.7722(3) 0.0247(5) Uani 1 1 d .
C25 C 0.1600(3) 0.23277(11) 0.7953(4) 0.0257(5) Uani 1 1 d .
H25 H 0.1539 0.2667 0.7252 0.031 Uiso 1 1 calc R
C26 C 0.1604(4) 0.24953(14) 0.9778(4) 0.0378(7) Uani 1 1 d .
H26A H 0.0514 0.2662 0.9914 0.057 Uiso 1 1 calc R
H26B H 0.2515 0.2759 1.0097 0.057 Uiso 1 1 calc R
H26C H 0.1786 0.2172 1.0504 0.057 Uiso 1 1 calc R
C27 C 0.1917(4) 0.07966(13) 0.9651(4) 0.0335(6) Uani 1 1 d .
H27A H 0.0839 0.0601 0.9704 0.040 Uiso 1 1 calc R
H27B H 0.2270 0.0970 1.0760 0.040 Uiso 1 1 calc R
C28 C 0.3254(4) 0.03966(14) 0.9271(5) 0.0434(8) Uani 1 1 d .
H28A H 0.2841 0.0191 0.8230 0.052 Uiso 1 1 calc R
H28B H 0.3483 0.0132 1.0209 0.052 Uiso 1 1 calc R
C29 C 0.4885(4) 0.06966(14) 0.9041(5) 0.0403(7) Uani 1 1 d .
H29A H 0.5363 0.0870 1.0119 0.048 Uiso 1 1 calc R
H29B H 0.5725 0.0432 0.8722 0.048 Uiso 1 1 calc R
C30 C 0.4551(3) 0.11277(12) 0.7693(4) 0.0297(6) Uani 1 1 d .
H30 H 0.5599 0.1351 0.7679 0.036 Uiso 1 1 calc R
N1 N 0.9606(3) 0.38883(10) 0.2778(3) 0.0257(5) Uani 1 1 d .
N2 N 1.0734(3) 0.46588(9) 0.4172(3) 0.0267(5) Uani 1 1 d .
N3 N 1.0483(3) 0.44103(9) 0.5713(3) 0.0237(4) Uani 1 1 d .
N4 N 0.8499(3) 0.50724(12) 0.6594(4) 0.0393(6) Uani 1 1 d .
N5 N 0.7279(3) 0.47672(12) 0.6271(3) 0.0404(6) Uani 1 1 d .
N6 N 0.6061(4) 0.45297(18) 0.5904(5) 0.0719(11) Uani 1 1 d .
N7 N 0.0147(3) 0.19826(9) 0.7317(3) 0.0248(5) Uani 1 1 d .
N8 N 0.1669(3) 0.12189(9) 0.8327(3) 0.0261(5) Uani 1 1 d .
N9 N 0.3173(2) 0.14874(9) 0.8020(3) 0.0238(5) Uani 1 1 d .
N10 N 0.4150(4) 0.08440(12) 0.6046(4) 0.0420(7) Uani 1 1 d .
N11 N 0.3742(6) 0.11506(17) 0.4855(5) 0.0745(8) Uani 1 1 d .
N12 N 0.3289(6) 0.13984(17) 0.3686(5) 0.0745(8) Uani 1 1 d .
O1 O 1.0243(2) 0.46450(9) 0.1306(2) 0.0311(4) Uani 1 1 d .
O2 O 0.9938(3) 0.36407(9) 0.7121(2) 0.0323(4) Uani 1 1 d .
O3 O -0.1200(2) 0.12114(8) 0.8061(3) 0.0331(5) Uani 1 1 d .
O4 O 0.4444(2) 0.22623(9) 0.7313(3) 0.0349(5) Uani 1 1 d .

loop_
_atom_site_aniso_label
_atom_site_aniso_U_11
_atom_site_aniso_U_22
_atom_site_aniso_U_33
_atom_site_aniso_U_23
_atom_site_aniso_U_13
_atom_site_aniso_U_12
C1 0.0255(12) 0.0237(13) 0.0269(14) 0.0018(10) 0.0007(10) -0.0010(10)
C2 0.0394(16) 0.056(2) 0.0269(15) -0.0086(14) -0.0005(12) 0.0031(15)
C3 0.0423(18) 0.076(3) 0.0401(19) 0.0026(19) -0.0153(15) -0.0045(19)
C4 0.0245(14) 0.050(2) 0.063(2) 0.0194(18) -0.0011(14) -0.0005(14)
C5 0.0283(14) 0.0327(16) 0.062(2) 0.0040(15) 0.0156(14) 0.0014(12)
C6 0.0283(14) 0.0332(16) 0.0353(15) -0.0043(12) 0.0043(11) 0.0006(11)
C7 0.0256(13) 0.0330(14) 0.0246(13) -0.0065(11) 0.0027(10) 0.0031(11)
C8 0.0200(11) 0.0277(13) 0.0222(13) 0.0006(10) 0.0035(9) 0.0062(10)
C9 0.0196(11) 0.0265(13) 0.0246(13) 0.0014(11) 0.0045(9) 0.0029(10)
C10 0.0310(13) 0.0226(13) 0.0220(13) 0.0026(10) 0.0044(10) 0.0011(10)
C11 0.0390(16) 0.0396(17) 0.0273(14) 0.0030(13) 0.0045(12) 0.0163(13)
C12 0.0321(14) 0.0275(14) 0.0331(15) 0.0012(12) 0.0078(11) -0.0052(11)
C13 0.0483(19) 0.0258(15) 0.0466(19) -0.0047(14) 0.0084(14) -0.0054(14)
C14 0.0447(17) 0.0342(16) 0.0343(16) -0.0118(13) 0.0037(13) -0.0027(13)
C15 0.0333(14) 0.0275(14) 0.0241(13) -0.0014(11) 0.0035(11) 0.0058(11)
C16 0.0224(12) 0.0304(14) 0.0304(14) 0.0037(12) 0.0008(10) -0.0086(11)
C17 0.0453(17) 0.0314(15) 0.0351(16) 0.0007(13) 0.0069(13) -0.0017(13)
C18 0.083(3) 0.044(2) 0.0336(18) -0.0058(16) 0.0160(18) -0.017(2)
C19 0.059(2) 0.075(3) 0.0299(17) 0.0109(18) -0.0095(16) -0.028(2)
C20 0.0329(17) 0.082(3) 0.045(2) 0.021(2) -0.0056(15) -0.0066(18)
C21 0.0227(14) 0.060(2) 0.0430(19) 0.0100(16) 0.0007(12) -0.0004(14)
C22 0.0218(12) 0.0346(15) 0.0295(14) -0.0002(12) 0.0011(10) 0.0049(11)
C23 0.0206(12) 0.0269(13) 0.0230(12) -0.0075(10) 0.0047(9) -0.0023(10)
C24 0.0244(12) 0.0284(14) 0.0214(13) -0.0030(10) 0.0032(10) -0.0031(10)
C25 0.0222(12) 0.0226(13) 0.0323(14) -0.0002(11) 0.0034(10) -0.0024(10)
C26 0.0325(15) 0.0400(18) 0.0409(17) -0.0184(14) 0.0050(13) 0.0019(13)
C27 0.0328(15) 0.0319(16) 0.0367(16) 0.0056(13) 0.0085(12) -0.0003(12)
C28 0.0438(18) 0.0313(16) 0.056(2) 0.0111(15) 0.0113(15) 0.0098(14)
C29 0.0332(15) 0.0365(17) 0.051(2) 0.0039(15) 0.0039(14) 0.0127(13)
C30 0.0203(12) 0.0299(15) 0.0391(16) -0.0071(12) 0.0054(11) 0.0004(10)
N1 0.0256(11) 0.0270(11) 0.0228(11) -0.0021(9) -0.0028(9) 0.0029(9)
N2 0.0319(12) 0.0259(11) 0.0224(11) 0.0016(9) 0.0042(9) -0.0033(9)
N3 0.0268(11) 0.0245(11) 0.0200(11) 0.0011(9) 0.0041(8) 0.0028(9)
N4 0.0347(14) 0.0377(14) 0.0452(16) -0.0030(12) 0.0048(11) 0.0125(12)
N5 0.0335(14) 0.0499(17) 0.0384(15) 0.0037(13) 0.0069(11) 0.0119(13)
N6 0.0388(18) 0.082(3) 0.091(3) 0.014(2) -0.0054(17) 0.0022(18)
N7 0.0182(10) 0.0271(12) 0.0284(12) -0.0010(9) 0.0007(8) 0.0006(8)
N8 0.0212(10) 0.0244(11) 0.0333(12) 0.0016(10) 0.0062(9) -0.0029(8)
N9 0.0168(10) 0.0255(11) 0.0301(12) -0.0026(9) 0.0062(8) -0.0012(8)
N10 0.0429(15) 0.0421(16) 0.0427(16) -0.0174(13) 0.0120(12) 0.0012(12)
N11 0.112(2) 0.0663(19) 0.0430(14) -0.0108(13) 0.0042(15) -0.0132(17)
N12 0.112(2) 0.0663(19) 0.0430(14) -0.0108(13) 0.0042(15) -0.0132(17)
O1 0.0358(10) 0.0348(11) 0.0230(9) 0.0054(8) 0.0051(8) 0.0072(9)
O2 0.0418(11) 0.0306(10) 0.0259(10) 0.0034(8) 0.0102(8) -0.0002(9)
O3 0.0217(9) 0.0317(11) 0.0472(12) -0.0072(10) 0.0091(8) -0.0054(8)
O4 0.0273(10) 0.0336(11) 0.0459(12) 0.0009(10) 0.0127(9) -0.0061(9)

loop_
_atom_type_symbol
_atom_type_description
_atom_type_scat_dispersion_real
_atom_type_scat_dispersion_imag
_atom_type_scat_source
C C 0.0033 0.0000 'International Tables Vol C Tables 4.2.6.8 and 6.1.1.4'
H H 0.0000 0.0000 'International Tables Vol C Tables 4.2.6.8 and 6.1.1.4'
N N 0.0061 0.0000 'International Tables Vol C Tables 4.2.6.8 and 6.1.1.4'
O O 0.0106 0.0000 'International Tables Vol C Tables 4.2.6.8 and 6.1.1.4'

loop_
_geom_angle_atom_site_label_1
_geom_angle_atom_site_label_2
_geom_angle_atom_site_label_3
_geom_angle
C6 C1 C2 118.9(3)
C6 C1 C7 122.4(2)
C2 C1 C7 118.6(3)
C3 C2 C1 120.1(3)
C3 C2 H2 119.9
C1 C2 H2 119.9
C4 C3 C2 120.9(3)
C4 C3 H3 119.5
C2 C3 H3 119.5
C5 C4 C3 119.2(3)
C5 C4 H4 120.4
C3 C4 H4 120.4
C4 C5 C6 120.3(3)
C4 C5 H5 119.8
C6 C5 H5 119.8
C1 C6 C5 120.6(3)
C1 C6 H6 119.7
C5 C6 H6 119.7
N1 C7 C1 113.4(2)
N1 C7 H7A 108.9
C1 C7 H7A 108.9
N1 C7 H7B 108.9
C1 C7 H7B 108.9
H7A C7 H7B 107.7
O1 C8 N1 124.3(3)
O1 C8 N2 121.0(3)
N1 C8 N2 114.7(2)
O2 C9 N3 122.8(2)
O2 C9 C10 122.7(2)
N3 C9 C10 114.5(2)
N1 C10 C9 109.2(2)
N1 C10 C11 113.0(2)
C9 C10 C11 111.9(2)
N1 C10 H10 107.5
C9 C10 H10 107.5
C11 C10 H10 107.5
C10 C11 H11A 109.5
C10 C11 H11B 109.5
H11A C11 H11B 109.5
C10 C11 H11C 109.5
H11A C11 H11C 109.5
H11B C11 H11C 109.5
N2 C12 C13 110.3(2)
N2 C12 H12A 109.6
C13 C12 H12A 109.6
N2 C12 H12B 109.6
C13 C12 H12B 109.6
H12A C12 H12B 108.1
C14 C13 C12 110.1(3)
C14 C13 H13A 109.6
C12 C13 H13A 109.6
C14 C13 H13B 109.6
C12 C13 H13B 109.6
H13A C13 H13B 108.1
C13 C14 C15 110.6(3)
C13 C14 H14A 109.5
C15 C14 H14A 109.5
C13 C14 H14B 109.5
C15 C14 H14B 109.5
H14A C14 H14B 108.1
N3 C15 N4 111.3(2)
N3 C15 C14 110.1(2)
N4 C15 C14 106.5(2)
N3 C15 H15 109.6
N4 C15 H15 109.6
C14 C15 H15 109.6
C17 C16 C21 118.9(3)
C17 C16 C22 123.6(3)
C21 C16 C22 117.6(3)
C16 C17 C18 120.1(3)
C16 C17 H17 119.9
C18 C17 H17 119.9
C19 C18 C17 120.1(4)
C19 C18 H18 119.9
C17 C18 H18 119.9
C20 C19 C18 119.7(3)
C20 C19 H19 120.1
C18 C19 H19 120.1
C21 C20 C19 120.4(4)
C21 C20 H20 119.8
C19 C20 H20 119.8
C20 C21 C16 120.6(4)
C20 C21 H21 119.7
C16 C21 H21 119.7
N7 C22 C16 114.5(2)
N7 C22 H22A 108.6
C16 C22 H22A 108.6
N7 C22 H22B 108.6
C16 C22 H22B 108.6
H22A C22 H22B 107.6
O3 C23 N7 124.2(2)
O3 C23 N8 120.8(2)
N7 C23 N8 115.0(2)
O4 C24 N9 122.5(2)
O4 C24 C25 123.0(2)
N9 C24 C25 114.6(2)
N7 C25 C24 109.0(2)
N7 C25 C26 112.8(2)
C24 C25 C26 111.0(2)
N7 C25 H25 108.0
C24 C25 H25 108.0
C26 C25 H25 108.0
C25 C26 H26A 109.5
C25 C26 H26B 109.5
H26A C26 H26B 109.5
C25 C26 H26C 109.5
H26A C26 H26C 109.5
H26B C26 H26C 109.5
N8 C27 C28 109.9(2)
N8 C27 H27A 109.7
C28 C27 H27A 109.7
N8 C27 H27B 109.7
C28 C27 H27B 109.7
H27A C27 H27B 108.2
C27 C28 C29 110.4(3)
C27 C28 H28A 109.6
C29 C28 H28A 109.6
C27 C28 H28B 109.6
C29 C28 H28B 109.6
H28A C28 H28B 108.1
C30 C29 C28 110.7(3)
C30 C29 H29A 109.5
C28 C29 H29A 109.5
C30 C29 H29B 109.5
C28 C29 H29B 109.5
H29A C29 H29B 108.1
N9 C30 N10 111.4(2)
N9 C30 C29 111.0(2)
N10 C30 C29 107.6(3)
N9 C30 H30 108.9
N10 C30 H30 108.9
C29 C30 H30 108.9
C8 N1 C7 118.1(2)
C8 N1 C10 118.9(2)
C7 N1 C10 118.2(2)
C8 N2 N3 120.9(2)
C8 N2 C12 121.7(2)
N3 N2 C12 114.7(2)
C9 N3 N2 121.5(2)
C9 N3 C15 122.0(2)
N2 N3 C15 115.3(2)
N5 N4 C15 114.5(3)
N6 N5 N4 173.0(4)
C23 N7 C22 118.9(2)
C23 N7 C25 118.4(2)
C22 N7 C25 117.1(2)
C23 N8 N9 121.1(2)
C23 N8 C27 120.4(2)
N9 N8 C27 114.5(2)
C24 N9 N8 121.5(2)
C24 N9 C30 122.0(2)
N8 N9 C30 115.3(2)
N11 N10 C30 114.0(3)
N12 N11 N10 174.2(5)

loop_
_geom_bond_atom_site_label_1
_geom_bond_atom_site_label_2
_geom_bond_distance
C1 C6 1.381(4)
C1 C2 1.385(4)
C1 C7 1.517(4)
C2 C3 1.382(5)
C2 H2 0.9500
C3 C4 1.376(6)
C3 H3 0.9500
C4 C5 1.373(5)
C4 H4 0.9500
C5 C6 1.389(4)
C5 H5 0.9500
C6 H6 0.9500
C7 N1 1.457(3)
C7 H7A 0.9900
C7 H7B 0.9900
C8 O1 1.228(3)
C8 N1 1.361(4)
C8 N2 1.383(3)
C9 O2 1.221(3)
C9 N3 1.361(3)
C9 C10 1.511(4)
C10 N1 1.464(3)
C10 C11 1.532(4)
C10 H10 1.0000
C11 H11A 0.9800
C11 H11B 0.9800
C11 H11C 0.9800
C12 N2 1.464(4)
C12 C13 1.520(4)
C12 H12A 0.9900
C12 H12B 0.9900
C13 C14 1.520(5)
C13 H13A 0.9900
C13 H13B 0.9900
C14 C15 1.520(4)
C14 H14A 0.9900
C14 H14B 0.9900
C15 N3 1.465(3)
C15 N4 1.485(4)
C15 H15 1.0000
C16 C17 1.379(4)
C16 C21 1.405(4)
C16 C22 1.506(4)
C17 C18 1.395(5)
C17 H17 0.9500
C18 C19 1.386(6)
C18 H18 0.9500
C19 C20 1.375(6)
C19 H19 0.9500
C20 C21 1.372(5)
C20 H20 0.9500
C21 H21 0.9500
C22 N7 1.463(3)
C22 H22A 0.9900
C22 H22B 0.9900
C23 O3 1.228(3)
C23 N7 1.363(4)
C23 N8 1.381(3)
C24 O4 1.221(3)
C24 N9 1.355(4)
C24 C25 1.504(4)
C25 N7 1.468(3)
C25 C26 1.517(4)
C25 H25 1.0000
C26 H26A 0.9800
C26 H26B 0.9800
C26 H26C 0.9800
C27 N8 1.474(4)
C27 C28 1.509(4)
C27 H27A 0.9900
C27 H27B 0.9900
C28 C29 1.527(5)
C28 H28A 0.9900
C28 H28B 0.9900
C29 C30 1.506(4)
C29 H29A 0.9900
C29 H29B 0.9900
C30 N9 1.459(3)
C30 N10 1.486(4)
C30 H30 1.0000
N2 N3 1.414(3)
N4 N5 1.227(4)
N5 N6 1.135(5)
N8 N9 1.419(3)
N10 N11 1.222(5)
N11 N12 1.132(5)

loop_
_geom_torsion_atom_site_label_1
_geom_torsion_atom_site_label_2
_geom_torsion_atom_site_label_3
_geom_torsion_atom_site_label_4
_geom_torsion
C6 C1 C2 C3 -0.7(5)
C7 C1 C2 C3 176.0(3)
C1 C2 C3 C4 1.1(6)
C2 C3 C4 C5 0.0(6)
C3 C4 C5 C6 -1.4(5)
C2 C1 C6 C5 -0.7(4)
C7 C1 C6 C5 -177.2(3)
C4 C5 C6 C1 1.8(5)
C6 C1 C7 N1 -11.7(4)
C2 C1 C7 N1 171.8(3)
O2 C9 C10 N1 143.1(2)
N3 C9 C10 N1 -35.3(3)
O2 C9 C10 C11 -91.1(3)
N3 C9 C10 C11 90.6(3)
N2 C12 C13 C14 54.2(3)
C12 C13 C14 C15 -55.9(3)
C13 C14 C15 N3 53.5(3)
C13 C14 C15 N4 -67.2(3)
C21 C16 C17 C18 -2.5(5)
C22 C16 C17 C18 177.4(3)
C16 C17 C18 C19 2.2(5)
C17 C18 C19 C20 -0.1(6)
C18 C19 C20 C21 -1.7(6)
C19 C20 C21 C16 1.4(6)
C17 C16 C21 C20 0.8(5)
C22 C16 C21 C20 -179.2(3)
C17 C16 C22 N7 6.9(4)
C21 C16 C22 N7 -173.2(3)
O4 C24 C25 N7 142.1(3)
N9 C24 C25 N7 -38.5(3)
O4 C24 C25 C26 -93.1(3)
N9 C24 C25 C26 86.3(3)
N8 C27 C28 C29 54.7(4)
C27 C28 C29 C30 -55.6(4)
C28 C29 C30 N9 52.4(3)
C28 C29 C30 N10 -69.7(3)
O1 C8 N1 C7 -5.3(4)
N2 C8 N1 C7 173.8(2)
O1 C8 N1 C10 149.9(2)
N2 C8 N1 C10 -31.1(3)
C1 C7 N1 C8 -83.0(3)
C1 C7 N1 C10 121.7(3)
C9 C10 N1 C8 52.3(3)
C11 C10 N1 C8 -73.0(3)
C9 C10 N1 C7 -152.6(2)
C11 C10 N1 C7 82.1(3)
O1 C8 N2 N3 172.0(2)
N1 C8 N2 N3 -7.1(3)
O1 C8 N2 C12 -27.7(4)
N1 C8 N2 C12 153.2(2)
C13 C12 N2 C8 145.8(3)
C13 C12 N2 N3 -52.7(3)
O2 C9 N3 N2 -176.4(2)
C10 C9 N3 N2 2.0(3)
O2 C9 N3 C15 -9.8(4)
C10 C9 N3 C15 168.6(2)
C8 N2 N3 C9 21.9(4)
C12 N2 N3 C9 -139.7(3)
C8 N2 N3 C15 -145.5(2)
C12 N2 N3 C15 52.9(3)
N4 C15 N3 C9 -101.5(3)
C14 C15 N3 C9 140.6(3)
N4 C15 N3 N2 65.8(3)
C14 C15 N3 N2 -52.0(3)
N3 C15 N4 N5 56.6(3)
C14 C15 N4 N5 176.6(3)
O3 C23 N7 C22 -3.9(4)
N8 C23 N7 C22 176.1(2)
O3 C23 N7 C25 149.0(3)
N8 C23 N7 C25 -31.0(3)
C16 C22 N7 C23 -96.5(3)
C16 C22 N7 C25 110.3(3)
C24 C25 N7 C23 52.8(3)
C26 C25 N7 C23 -70.9(3)
C24 C25 N7 C22 -153.8(2)
C26 C25 N7 C22 82.5(3)
O3 C23 N8 N9 174.7(2)
N7 C23 N8 N9 -5.2(3)
O3 C23 N8 C27 -29.0(4)
N7 C23 N8 C27 151.0(2)
C28 C27 N8 C23 149.2(3)
C28 C27 N8 N9 -53.1(3)
O4 C24 N9 N8 -173.6(2)
C25 C24 N9 N8 7.0(3)
O4 C24 N9 C30 -6.8(4)
C25 C24 N9 C30 173.7(2)
C23 N8 N9 C24 17.4(4)
C27 N8 N9 C24 -140.2(3)
C23 N8 N9 C30 -150.2(2)
C27 N8 N9 C30 52.3(3)
N10 C30 N9 C24 -98.6(3)
C29 C30 N9 C24 141.5(3)
N10 C30 N9 N8 68.9(3)
C29 C30 N9 N8 -51.0(3)
N9 C30 N10 N11 53.4(4)
C29 C30 N10 N11 175.4(3)
